data_7000853
loop_
_publ_author_name
'Humphrey, Simon M.'
'Allan, Phoebe K.'
'Oungoulian, Shaunt E.'
'Ironside, Matthew S.'
'Wise, Erica R.'

_publ_section_title
;
 Metal--organophosphine and metal--organophosphonium frameworks with
 layered honeycomb-like structures
;
_journal_issue 13
_journal_name_full 'Dalton Transactions'
_journal_page_first 2298
_journal_page_last 2305
_journal_paper_doi 10.1039/b820038f
_journal_year 2009
_chemical_formula_moiety '2(C23 H19 N1 O6 P1), 1.5(C3 H7 N O)'
_chemical_formula_sum 'C50.5 H48.5 N3.5 O13.5 P2 Zn2'
_chemical_formula_weight 1113.11
_chemical_name_systematic
;
?
;
_space_group_IT_number 56
_symmetry_cell_setting orthorhombic
_symmetry_space_group_name_Hall '-P 2ab 2ac'
_symmetry_space_group_name_H-M 'P c c n'
_atom_sites_solution_hydrogens geom
_atom_sites_solution_primary direct
_atom_sites_solution_secondary difmap
_audit_creation_method SHELXL-97
_cell_angle_alpha 90.00
_cell_angle_beta 90.00
_cell_angle_gamma 90.00
_cell_formula_units_Z 8
_cell_length_a 44.1966(5)
_cell_length_b 14.25930(10)
_cell_length_c 24.4632(2)
_cell_measurement_reflns_used 103054
_cell_measurement_temperature 180(2)
_cell_measurement_theta_max 24.11
_cell_measurement_theta_min 1.02
_cell_volume 15417.0(2)
_computing_cell_refinement 'HKL Scalepack (Otwinowski & Minor 1997)'
_computing_data_reduction
;
HKL Denzo and Scalepack (Otwinowski & Minor 1997)
;
_computing_publication_material 'SHELXL-97 (Sheldrick 1997)'
_computing_structure_refinement 'SHELXL-97 (Sheldrick 1997)'
_computing_structure_solution 'SIR-92 (Altomare et al. 1994)'
_diffrn_ambient_temperature 180(2)
_diffrn_measured_fraction_theta_full 0.985
_diffrn_measured_fraction_theta_max 0.985
_diffrn_measurement_device_type 'Nonius Kappa CCD'
_diffrn_measurement_method 'Thin slice \w and \f scans'
_diffrn_radiation_source 'fine-focus sealed tube'
_diffrn_radiation_type MoK\a
_diffrn_radiation_wavelength 0.71073
_diffrn_reflns_av_R_equivalents 0.1661
_diffrn_reflns_av_sigmaI/netI 0.1131
_diffrn_reflns_limit_h_max 47
_diffrn_reflns_limit_h_min -47
_diffrn_reflns_limit_k_max 15
_diffrn_reflns_limit_k_min -15
_diffrn_reflns_limit_l_max 26
_diffrn_reflns_limit_l_min -26
_diffrn_reflns_number 45898
_diffrn_reflns_theta_full 22.50
_diffrn_reflns_theta_max 22.50
_diffrn_reflns_theta_min 3.53
_exptl_absorpt_coefficient_mu 0.709
_exptl_absorpt_correction_T_max 0.957
_exptl_absorpt_correction_T_min 0.526
_exptl_absorpt_correction_type multi-scan
_exptl_absorpt_process_details
;
multi-scan from symmetry-related measurements
Sortav (Blessing 1995)
;
_exptl_crystal_colour colorless
_exptl_crystal_density_diffrn 0.959
_exptl_crystal_density_method 'not measured'
_exptl_crystal_description 'hexagonal plate'
_exptl_crystal_F_000 4592
_exptl_crystal_size_max 0.12
_exptl_crystal_size_mid 0.05
_exptl_crystal_size_min 0.05
_platon_squeeze_details
;
;
_refine_diff_density_max 0.981
_refine_diff_density_min -0.554
_refine_diff_density_rms 0.130
_refine_ls_extinction_method none
_refine_ls_goodness_of_fit_ref 0.979
_refine_ls_hydrogen_treatment mixed
_refine_ls_matrix_type full
_refine_ls_number_parameters 642
_refine_ls_number_reflns 9944
_refine_ls_number_restraints 24
_refine_ls_restrained_S_all 0.979
_refine_ls_R_factor_all 0.1439
_refine_ls_R_factor_gt 0.0899
_refine_ls_shift/su_max 0.001
_refine_ls_shift/su_mean 0.000
_refine_ls_structure_factor_coef Fsqd
_refine_ls_weighting_details 'calc w=1/[\s^2^(Fo^2^)+(0.1648P)^2^+0.0000P] where P=(Fo^2^+2Fc^2^)/3'
_refine_ls_weighting_scheme calc
_refine_ls_wR_factor_gt 0.2349
_refine_ls_wR_factor_ref 0.2654
_reflns_number_gt 5770
_reflns_number_total 9944
_reflns_threshold_expression >2sigma(I)
_cod_data_source_file b820038f.txt
_cod_data_source_block sh0706b
_cod_original_sg_symbol_H-M Pccn
_cod_original_formula_sum 'C50.50 H48.50 N3.50 O13.50 P2 Zn2'
_cod_database_code 7000853

loop_
_symmetry_equiv_pos_as_xyz
'x, y, z'
'-x+1/2, -y+1/2, z'
'-x, y+1/2, -z+1/2'
'x+1/2, -y, -z+1/2'
'-x, -y, -z'
'x-1/2, y-1/2, -z'
'x, -y-1/2, z-1/2'
'-x-1/2, y, z-1/2'

loop_
_atom_site_label
_atom_site_type_symbol
_atom_site_fract_x
_atom_site_fract_y
_atom_site_fract_z
_atom_site_U_iso_or_equiv
_atom_site_adp_type
_atom_site_occupancy
_atom_site_symmetry_multiplicity
_atom_site_calc_flag
_atom_site_refinement_flags
_atom_site_disorder_assembly
_atom_site_disorder_group
Zn1_1 Zn 0.08643(2) 0.48736(6) -0.05589(4) 0.0553(3) Uani 1 1 d . . .
P1_1 P 0.01955(5) 0.98931(14) 0.10834(9) 0.0579(6) Uani 1 1 d . . .
C1_1 C 0.03616(18) 0.8806(5) 0.0842(3) 0.054(2) Uani 1 1 d . . .
O1_1 O 0.06765(12) 0.6042(3) -0.0302(2) 0.0642(15) Uani 1 1 d . . .
N1_1 N 0.13208(17) 0.4899(5) -0.0618(3) 0.076(2) Uani 1 1 d . . .
H1N_1 H 0.1360 0.4534 -0.0925 0.091 Uiso 1 1 calc R . .
C2_1 C 0.0266(2) 0.8439(5) 0.0339(3) 0.068(2) Uani 1 1 d . . .
H2A_1 H 0.0110 0.8748 0.0141 0.082 Uiso 1 1 calc R . .
O2_1 O 0.09328(13) 0.5826(4) 0.0450(3) 0.0746(17) Uani 1 1 d . . .
C3_1 C 0.03963(19) 0.7632(5) 0.0125(3) 0.061(2) Uani 1 1 d . . .
H3A_1 H 0.0337 0.7419 -0.0226 0.074 Uiso 1 1 calc R . .
O3_1 O 0.07033(13) 1.0091(4) 0.3685(2) 0.0662(15) Uani 1 1 d . . .
C4_1 C 0.06039(18) 0.7151(5) 0.0406(3) 0.0483(19) Uani 1 1 d . . .
O4_1 O 0.11321(16) 1.0574(4) 0.3272(2) 0.0753(17) Uani 1 1 d . . .
O5_1 O 0.06879(13) 1.3868(4) -0.0122(2) 0.0709(16) Uani 1 1 d . . .
C5_1 C 0.0698(2) 0.7471(6) 0.0911(3) 0.070(2) Uani 1 1 d . . .
H5A_1 H 0.0849 0.7137 0.1107 0.084 Uiso 1 1 calc R . .
O6_1 O 0.09520(16) 1.2878(4) -0.0644(3) 0.092(2) Uani 1 1 d . . .
C6_1 C 0.05737(18) 0.8274(6) 0.1134(3) 0.060(2) Uani 1 1 d . . .
H6A_1 H 0.0633 0.8468 0.1490 0.072 Uiso 1 1 calc R . .
C7_1 C 0.07525(18) 0.6272(5) 0.0189(3) 0.051(2) Uani 1 1 d . . .
C8_1 C 0.03912(19) 1.0088(5) 0.1719(3) 0.051(2) Uani 1 1 d . . .
C9_1 C 0.02548(19) 0.9832(5) 0.2199(3) 0.058(2) Uani 1 1 d . . .
H9A_1 H 0.0054 0.9597 0.2188 0.069 Uiso 1 1 calc R . .
C10_1 C 0.03978(19) 0.9903(6) 0.2697(3) 0.062(2) Uani 1 1 d . . .
H10A_1 H 0.0295 0.9701 0.3018 0.074 Uiso 1 1 calc R . .
C11_1 C 0.0688(2) 1.0262(5) 0.2740(3) 0.053(2) Uani 1 1 d . . .
C12_1 C 0.0828(2) 1.0564(6) 0.2255(3) 0.067(2) Uani 1 1 d . . .
H12A_1 H 0.1024 1.0837 0.2267 0.081 Uiso 1 1 calc R . .
C13_1 C 0.0678(2) 1.0464(6) 0.1761(3) 0.072(3) Uani 1 1 d . . .
H13A_1 H 0.0778 1.0661 0.1436 0.087 Uiso 1 1 calc R . .
C14_1 C 0.0860(3) 1.0314(5) 0.3260(3) 0.059(2) Uani 1 1 d . . .
C15_1 C 0.03738(16) 1.0777(5) 0.0639(3) 0.0434(18) Uani 1 1 d . . .
C16_1 C 0.02877(18) 1.1715(5) 0.0740(3) 0.060(2) Uani 1 1 d . . .
H16A_1 H 0.0137 1.1850 0.1006 0.072 Uiso 1 1 calc R . .
C17_1 C 0.04220(18) 1.2435(5) 0.0452(3) 0.056(2) Uani 1 1 d . . .
H17A_1 H 0.0377 1.3068 0.0542 0.067 Uiso 1 1 calc R . .
C18_1 C 0.06187(18) 1.2245(5) 0.0040(3) 0.053(2) Uani 1 1 d . . .
C19_1 C 0.06977(19) 1.1348(5) -0.0053(3) 0.064(2) Uani 1 1 d . . .
H19A_1 H 0.0841 1.1219 -0.0332 0.077 Uiso 1 1 calc R . .
C20_1 C 0.05820(19) 1.0619(5) 0.0236(3) 0.060(2) Uani 1 1 d . . .
H20A_1 H 0.0646 0.9997 0.0157 0.072 Uiso 1 1 calc R . .
C21_1 C 0.0775(2) 1.3040(6) -0.0278(4) 0.062(2) Uani 1 1 d . . .
C22_1 C 0.1495(2) 0.4440(7) -0.0189(4) 0.098(3) Uani 1 1 d . . .
H22A_1 H 0.1712 0.4494 -0.0271 0.147 Uiso 1 1 calc R . .
H22B_1 H 0.1439 0.3776 -0.0170 0.147 Uiso 1 1 calc R . .
H22C_1 H 0.1453 0.4742 0.0163 0.147 Uiso 1 1 calc R . .
C23_1 C 0.1442(3) 0.5833(8) -0.0771(4) 0.109(4) Uani 1 1 d . . .
H23A_1 H 0.1663 0.5801 -0.0793 0.164 Uiso 1 1 calc R . .
H23B_1 H 0.1384 0.6295 -0.0494 0.164 Uiso 1 1 calc R . .
H23C_1 H 0.1360 0.6019 -0.1127 0.164 Uiso 1 1 calc R . .
Zn1_2 Zn 0.20309(2) 0.45850(6) 0.14858(4) 0.0555(3) Uani 1 1 d . . .
P1_2 P 0.13699(5) 0.95853(14) -0.01759(8) 0.0534(6) Uani 1 1 d . . .
C1_2 C 0.15748(18) 0.8661(5) 0.0184(3) 0.049(2) Uani 1 1 d . . .
O1_2 O 0.22733(13) 0.6445(4) 0.1184(2) 0.0666(16) Uani 1 1 d . . .
N1_2 N 0.24844(19) 0.4494(5) 0.1630(3) 0.086(2) Uani 1 1 d . . .
H1N_2 H 0.2535 0.5017 0.1839 0.103 Uiso 1 1 calc R . .
O2_2 O 0.18567(13) 0.5611(3) 0.1048(2) 0.0606(14) Uani 1 1 d . . .
C2_2 C 0.18723(18) 0.8726(5) 0.0366(3) 0.055(2) Uani 1 1 d . . .
H2B_2 H 0.1982 0.9289 0.0303 0.066 Uiso 1 1 calc R . .
C3_2 C 0.20139(16) 0.7988(5) 0.0638(3) 0.052(2) Uani 1 1 d . . .
H3B_2 H 0.2217 0.8053 0.0757 0.062 Uiso 1 1 calc R . .
O3_2 O 0.2087(3) 0.9074(7) -0.2616(3) 0.168(5) Uani 1 1 d . . .
C4_2 C 0.1860(2) 0.7168(5) 0.0734(3) 0.050(2) Uani 1 1 d . . .
O4_2 O 0.18308(14) 1.0307(4) -0.2783(2) 0.0683(16) Uani 1 1 d . . .
C5_2 C 0.1564(2) 0.7076(5) 0.0555(3) 0.058(2) Uani 1 1 d . . .
H5B_2 H 0.1458 0.6505 0.0611 0.069 Uiso 1 1 calc R . .
O5_2 O 0.21292(16) 1.3593(5) 0.0551(3) 0.087(2) Uani 1 1 d . . .
C6_2 C 0.14227(17) 0.7822(5) 0.0293(3) 0.052(2) Uani 1 1 d . . .
H6B_2 H 0.1217 0.7759 0.0185 0.062 Uiso 1 1 calc R . .
O6_2 O 0.18262(15) 1.3416(4) 0.1264(3) 0.0823(18) Uani 1 1 d . . .
C7_2 C 0.2018(2) 0.6362(5) 0.1008(3) 0.0478(19) Uani 1 1 d . . .
C8_2 C 0.15359(18) 0.9518(5) -0.0861(3) 0.052(2) Uani 1 1 d . . .
C9_2 C 0.1754(2) 0.8929(6) -0.1027(3) 0.084(3) Uani 1 1 d . . .
H9B_2 H 0.1831 0.8486 -0.0773 0.101 Uiso 1 1 calc R . .
C10_2 C 0.1871(3) 0.8937(7) -0.1550(4) 0.116(5) Uani 1 1 d . . .
H10B_2 H 0.2018 0.8487 -0.1654 0.139 Uiso 1 1 calc R . .
C11_2 C 0.1774(2) 0.9595(6) -0.1916(3) 0.077(3) Uani 1 1 d . . .
C12_2 C 0.1548(2) 1.0201(6) -0.1776(3) 0.068(2) Uani 1 1 d . . .
H12B_2 H 0.1473 1.0645 -0.2032 0.081 Uiso 1 1 calc R . .
C13_2 C 0.1431(2) 1.0149(6) -0.1252(3) 0.068(2) Uani 1 1 d . . .
H13B_2 H 0.1271 1.0564 -0.1154 0.081 Uiso 1 1 calc R . .
C14_2 C 0.1910(3) 0.9680(7) -0.2474(4) 0.102(4) Uani 1 1 d . . .
C15_2 C 0.15535(17) 1.0638(5) 0.0100(3) 0.0452(18) Uani 1 1 d . . .
C16_2 C 0.1769(2) 1.1160(6) -0.0172(4) 0.078(3) Uani 1 1 d . . .
H16B_2 H 0.1836 1.0960 -0.0522 0.094 Uiso 1 1 calc R . .
C17_2 C 0.1890(2) 1.1971(6) 0.0055(4) 0.075(3) Uani 1 1 d . . .
H17B_2 H 0.2037 1.2322 -0.0140 0.090 Uiso 1 1 calc R . .
C18_2 C 0.17969(19) 1.2266(5) 0.0564(3) 0.054(2) Uani 1 1 d . . .
C19_2 C 0.15733(18) 1.1769(5) 0.0840(3) 0.056(2) Uani 1 1 d . . .
H19B_2 H 0.1505 1.1977 0.1188 0.068 Uiso 1 1 calc R . .
C20_2 C 0.14497(19) 1.0959(5) 0.0602(3) 0.065(2) Uani 1 1 d . . .
H20B_2 H 0.1294 1.0627 0.0787 0.077 Uiso 1 1 calc R . .
C21_2 C 0.1930(2) 1.3167(6) 0.0798(4) 0.068(3) Uani 1 1 d . . .
C22_2 C 0.2557(4) 0.3708(18) 0.1950(13) 0.44(3) Uani 1 1 d . . .
H22D_2 H 0.2777 0.3685 0.2008 0.660 Uiso 1 1 calc R . .
H22E_2 H 0.2492 0.3137 0.1762 0.660 Uiso 1 1 calc R . .
H22F_2 H 0.2454 0.3753 0.2304 0.660 Uiso 1 1 calc R . .
C23_2 C 0.2686(3) 0.4505(12) 0.1161(7) 0.173(7) Uani 1 1 d . . .
H23D_2 H 0.2896 0.4499 0.1287 0.260 Uiso 1 1 calc R . .
H23E_2 H 0.2649 0.5073 0.0945 0.260 Uiso 1 1 calc R . .
H23F_2 H 0.2648 0.3951 0.0934 0.260 Uiso 1 1 calc R . .
N100 N 0.2343(3) 0.9547(10) 0.4238(6) 0.080(4) Uiso 0.50 1 d PD . .
O100 O 0.2191(5) 0.8420(15) 0.3682(9) 0.199(9) Uiso 0.50 1 d PD . .
C100 C 0.2271(6) 0.9229(16) 0.3789(8) 0.156(10) Uiso 0.50 1 d PD . .
H10A H 0.2278 0.9655 0.3490 0.187 Uiso 0.50 1 calc PR . .
C101 C 0.2309(6) 0.9157(16) 0.4679(8) 0.139(9) Uiso 0.50 1 d PD . .
H10C H 0.2248 0.8504 0.4619 0.209 Uiso 0.50 1 calc PR . .
H10D H 0.2152 0.9482 0.4888 0.209 Uiso 0.50 1 calc PR . .
H10E H 0.2500 0.9172 0.4883 0.209 Uiso 0.50 1 calc PR . .
C102 C 0.2419(7) 1.0431(14) 0.4264(11) 0.166(12) Uiso 0.50 1 d PD . .
H10F H 0.2420 1.0700 0.3895 0.248 Uiso 0.50 1 calc PR . .
H10G H 0.2622 1.0487 0.4424 0.248 Uiso 0.50 1 calc PR . .
H10H H 0.2273 1.0769 0.4492 0.248 Uiso 0.50 1 calc PR . .
N110 N 0.1492(3) 0.8740(9) 0.2233(5) 0.061(4) Uiso 0.50 1 d PD . .
O110 O 0.1696(6) 1.0114(15) 0.2270(10) 0.200(9) Uiso 0.50 1 d PD . .
C110 C 0.1617(7) 0.9401(17) 0.2508(10) 0.183(14) Uiso 0.50 1 d PD . .
H11A H 0.1647 0.9337 0.2890 0.220 Uiso 0.50 1 calc PR . .
C111 C 0.1402(10) 0.803(2) 0.2467(13) 0.28(2) Uiso 0.50 1 d PD . .
H11A H 0.1469 0.8047 0.2849 0.418 Uiso 0.50 1 calc PR . .
H11B H 0.1486 0.7477 0.2286 0.418 Uiso 0.50 1 calc PR . .
H11C H 0.1181 0.8011 0.2454 0.418 Uiso 0.50 1 calc PR . .
C112 C 0.1448(5) 0.8903(16) 0.1736(7) 0.122(8) Uiso 0.50 1 d PD . .
H11D H 0.1367 0.8340 0.1559 0.184 Uiso 0.50 1 calc PR . .
H11E H 0.1640 0.9079 0.1563 0.184 Uiso 0.50 1 calc PR . .
H11F H 0.1303 0.9418 0.1698 0.184 Uiso 0.50 1 calc PR . .
N120 N 0.0089(4) 0.5441(12) 0.1109(7) 0.114(6) Uiso 0.50 1 d PD . .
O120 O 0.0396(5) 0.4834(17) 0.1686(10) 0.200(9) Uiso 0.50 1 d PD . .
C120 C 0.0266(4) 0.5552(13) 0.1515(7) 0.097(6) Uiso 0.50 1 d PD . .
H12A H 0.0298 0.6149 0.1678 0.116 Uiso 0.50 1 calc PR . .
C122 C 0.0049(5) 0.4672(13) 0.0930(10) 0.122(8) Uiso 0.50 1 d PD . .
H12C H -0.0087 0.4707 0.0614 0.184 Uiso 0.50 1 calc PR . .
H12D H -0.0042 0.4275 0.1212 0.184 Uiso 0.50 1 calc PR . .
H12E H 0.0244 0.4404 0.0816 0.184 Uiso 0.50 1 calc PR . .
C121 C -0.0057(6) 0.6160(15) 0.0953(12) 0.174(12) Uiso 0.50 1 d PD . .
H12F H -0.0188 0.5992 0.0644 0.262 Uiso 0.50 1 calc PR . .
H12G H 0.0086 0.6649 0.0839 0.262 Uiso 0.50 1 calc PR . .
H12H H -0.0181 0.6394 0.1255 0.262 Uiso 0.50 1 calc PR . .

loop_
_atom_site_aniso_label
_atom_site_aniso_U_11
_atom_site_aniso_U_22
_atom_site_aniso_U_33
_atom_site_aniso_U_23
_atom_site_aniso_U_13
_atom_site_aniso_U_12
Zn1_1 0.0714(7) 0.0508(6) 0.0439(6) 0.0009(4) -0.0049(5) 0.0004(5)
P1_1 0.0772(17) 0.0501(13) 0.0465(13) -0.0034(10) -0.0069(11) -0.0034(11)
C1_1 0.075(6) 0.046(5) 0.041(5) -0.006(4) -0.005(4) -0.010(4)
O1_1 0.099(5) 0.043(3) 0.050(3) -0.004(3) -0.012(3) 0.000(3)
N1_1 0.076(5) 0.081(5) 0.071(5) -0.003(4) -0.009(4) -0.008(4)
C2_1 0.103(7) 0.049(5) 0.053(5) 0.006(4) -0.035(5) -0.002(5)
O2_1 0.078(4) 0.056(3) 0.089(4) -0.013(3) -0.026(3) 0.008(3)
C3_1 0.096(7) 0.039(5) 0.049(5) -0.008(4) -0.032(5) 0.007(4)
O3_1 0.074(4) 0.081(4) 0.043(3) -0.005(3) -0.010(3) 0.000(3)
C4_1 0.068(6) 0.030(4) 0.047(5) -0.004(3) -0.012(4) -0.009(4)
O4_1 0.087(5) 0.096(5) 0.043(3) 0.002(3) -0.016(3) -0.010(4)
O5_1 0.098(5) 0.049(3) 0.066(4) 0.008(3) -0.005(3) -0.004(3)
C5_1 0.093(7) 0.062(6) 0.054(5) -0.004(4) -0.021(5) 0.007(5)
O6_1 0.119(6) 0.080(4) 0.077(5) 0.002(4) 0.033(4) 0.004(4)
C6_1 0.071(6) 0.064(5) 0.045(5) 0.000(4) -0.030(4) 0.002(5)
C7_1 0.049(5) 0.046(5) 0.057(6) -0.004(4) -0.019(4) -0.007(4)
C8_1 0.063(6) 0.036(4) 0.054(5) 0.007(4) 0.002(4) 0.004(4)
C9_1 0.066(6) 0.060(5) 0.048(5) 0.006(4) -0.008(4) -0.002(4)
C10_1 0.055(6) 0.074(6) 0.057(6) 0.017(4) 0.009(4) -0.003(5)
C11_1 0.073(7) 0.050(5) 0.037(5) -0.010(4) -0.002(4) -0.003(4)
C12_1 0.079(6) 0.079(6) 0.043(5) -0.002(4) -0.010(4) -0.036(5)
C13_1 0.091(8) 0.090(7) 0.035(5) 0.013(4) 0.001(5) -0.036(6)
C14_1 0.099(8) 0.044(5) 0.035(5) -0.002(4) 0.001(5) 0.006(5)
C15_1 0.054(5) 0.041(4) 0.036(4) -0.010(3) -0.012(4) 0.001(4)
C16_1 0.067(6) 0.058(5) 0.055(5) 0.009(4) 0.010(4) 0.013(4)
C17_1 0.064(6) 0.045(5) 0.059(5) -0.002(4) 0.005(4) 0.007(4)
C18_1 0.075(6) 0.046(5) 0.039(5) 0.009(4) -0.007(4) 0.009(4)
C19_1 0.090(7) 0.045(5) 0.057(5) 0.001(4) -0.001(5) 0.024(4)
C20_1 0.092(7) 0.044(5) 0.043(5) 0.012(4) 0.001(5) 0.023(4)
C21_1 0.077(7) 0.054(6) 0.056(6) 0.008(5) -0.017(5) -0.001(5)
C22_1 0.096(8) 0.126(9) 0.072(7) -0.004(6) -0.039(6) 0.034(7)
C23_1 0.114(9) 0.126(10) 0.087(8) -0.009(7) -0.023(6) -0.043(7)
Zn1_2 0.0771(8) 0.0396(5) 0.0499(6) -0.0024(4) -0.0074(5) 0.0013(4)
P1_2 0.0685(16) 0.0457(12) 0.0461(12) -0.0006(9) -0.0057(10) 0.0036(10)
C1_2 0.054(6) 0.056(5) 0.038(4) -0.006(4) -0.012(4) 0.005(4)
O1_2 0.056(4) 0.054(3) 0.090(4) 0.020(3) -0.014(3) 0.002(3)
N1_2 0.102(7) 0.074(5) 0.081(6) 0.010(4) -0.023(5) 0.002(5)
O2_2 0.092(4) 0.036(3) 0.054(3) 0.002(2) -0.014(3) 0.004(3)
C2_2 0.055(6) 0.052(5) 0.058(5) 0.009(4) -0.005(4) -0.009(4)
C3_2 0.044(5) 0.050(5) 0.061(5) 0.009(4) -0.013(4) -0.011(4)
O3_2 0.290(12) 0.140(7) 0.073(5) 0.051(5) 0.078(6) 0.115(8)
C4_2 0.067(6) 0.045(5) 0.038(4) 0.001(3) -0.006(4) 0.002(4)
O4_2 0.114(5) 0.044(3) 0.047(3) 0.006(3) -0.010(3) 0.000(3)
C5_2 0.092(7) 0.031(4) 0.049(5) 0.004(4) -0.001(5) -0.009(4)
O5_2 0.102(5) 0.078(4) 0.081(5) 0.001(4) 0.015(4) -0.021(4)
C6_2 0.050(5) 0.038(4) 0.068(5) 0.002(4) -0.007(4) -0.002(4)
O6_2 0.122(5) 0.059(4) 0.067(4) -0.015(3) -0.012(4) -0.012(3)
C7_2 0.064(6) 0.034(4) 0.045(5) 0.003(3) 0.001(4) 0.000(4)
C8_2 0.065(6) 0.048(5) 0.044(5) -0.002(4) -0.008(4) 0.000(4)
C9_2 0.138(9) 0.059(6) 0.054(6) 0.010(5) -0.001(6) 0.052(6)
C10_2 0.217(13) 0.080(7) 0.050(6) 0.017(5) 0.033(7) 0.095(8)
C11_2 0.137(9) 0.048(5) 0.047(5) 0.000(4) -0.001(5) 0.050(5)
C12_2 0.092(7) 0.058(5) 0.053(6) 0.019(4) -0.014(5) 0.001(5)
C13_2 0.081(7) 0.072(6) 0.050(6) 0.009(4) -0.004(5) 0.031(5)
C14_2 0.195(12) 0.060(6) 0.050(6) 0.008(5) 0.034(7) 0.068(7)
C15_2 0.056(5) 0.042(4) 0.037(4) 0.000(4) -0.003(4) 0.006(4)
C16_2 0.102(8) 0.074(6) 0.059(6) -0.011(5) 0.003(5) -0.026(5)
C17_2 0.094(7) 0.065(6) 0.065(6) -0.004(5) -0.005(5) -0.010(5)
C18_2 0.079(6) 0.049(5) 0.035(5) -0.004(4) -0.012(4) 0.016(4)
C19_2 0.066(6) 0.062(5) 0.041(5) -0.007(4) -0.009(4) 0.002(4)
C20_2 0.075(6) 0.054(5) 0.065(6) -0.010(4) 0.010(5) -0.011(4)
C21_2 0.097(8) 0.043(5) 0.064(7) 0.000(5) -0.024(6) 0.020(5)
C22_2 0.125(15) 0.48(4) 0.71(6) 0.51(4) -0.10(2) -0.018(18)
C23_2 0.080(10) 0.250(19) 0.188(16) -0.090(14) 0.000(10) 0.033(10)

loop_
_atom_type_symbol
_atom_type_description
_atom_type_scat_dispersion_real
_atom_type_scat_dispersion_imag
_atom_type_scat_source
C C 0.0033 0.0016 'International Tables Vol C Tables 4.2.6.8 and 6.1.1.4'
H H 0.0000 0.0000 'International Tables Vol C Tables 4.2.6.8 and 6.1.1.4'
N N 0.0061 0.0033 'International Tables Vol C Tables 4.2.6.8 and 6.1.1.4'
O O 0.0106 0.0060 'International Tables Vol C Tables 4.2.6.8 and 6.1.1.4'
P P 0.1023 0.0942 'International Tables Vol C Tables 4.2.6.8 and 6.1.1.4'
Zn Zn 0.2839 1.4301 'International Tables Vol C Tables 4.2.6.8 and 6.1.1.4'

loop_
_geom_angle_atom_site_label_1
_geom_angle_atom_site_label_2
_geom_angle_atom_site_label_3
_geom_angle
_geom_angle_site_symmetry_1
_geom_angle_site_symmetry_3
_geom_angle_publ_flag
O5_1 Zn1_1 O1_1 106.2(2) 1_545 . ?
O5_1 Zn1_1 O3_1 112.7(2) 1_545 7_575 ?
O1_1 Zn1_1 O3_1 97.2(2) . 7_575 ?
O5_1 Zn1_1 N1_1 116.8(3) 1_545 . ?
O1_1 Zn1_1 N1_1 115.4(3) . . ?
O3_1 Zn1_1 N1_1 106.9(3) 7_575 . ?
C8_1 P1_1 C1_1 102.6(3) . . ?
C8_1 P1_1 C15_1 101.4(3) . . ?
C1_1 P1_1 C15_1 102.7(3) . . ?
C6_1 C1_1 C2_1 116.6(7) . . ?
C6_1 C1_1 P1_1 124.6(6) . . ?
C2_1 C1_1 P1_1 118.8(6) . . ?
C7_1 O1_1 Zn1_1 113.8(5) . . ?
C22_1 N1_1 C23_1 113.1(8) . . ?
C22_1 N1_1 Zn1_1 117.9(6) . . ?
C23_1 N1_1 Zn1_1 113.3(6) . . ?
C22_1 N1_1 H1N_1 103.4 . . ?
C23_1 N1_1 H1N_1 103.4 . . ?
Zn1_1 N1_1 H1N_1 103.4 . . ?
C3_1 C2_1 C1_1 120.9(7) . . ?
C3_1 C2_1 H2A_1 119.6 . . ?
C1_1 C2_1 H2A_1 119.6 . . ?
C4_1 C3_1 C2_1 121.2(7) . . ?
C4_1 C3_1 H3A_1 119.4 . . ?
C2_1 C3_1 H3A_1 119.4 . . ?
C14_1 O3_1 Zn1_1 123.7(6) . 7_576 ?
C3_1 C4_1 C5_1 119.8(7) . . ?
C3_1 C4_1 C7_1 122.9(7) . . ?
C5_1 C4_1 C7_1 117.3(7) . . ?
C21_1 O5_1 Zn1_1 112.8(5) . 1_565 ?
C4_1 C5_1 C6_1 120.4(8) . . ?
C4_1 C5_1 H5A_1 119.8 . . ?
C6_1 C5_1 H5A_1 119.8 . . ?
C5_1 C6_1 C1_1 120.9(7) . . ?
C5_1 C6_1 H6A_1 119.6 . . ?
C1_1 C6_1 H6A_1 119.6 . . ?
O2_1 C7_1 O1_1 122.1(7) . . ?
O2_1 C7_1 C4_1 122.7(7) . . ?
O1_1 C7_1 C4_1 115.2(7) . . ?
C9_1 C8_1 C13_1 116.3(7) . . ?
C9_1 C8_1 P1_1 119.2(6) . . ?
C13_1 C8_1 P1_1 124.4(6) . . ?
C8_1 C9_1 C10_1 122.5(8) . . ?
C8_1 C9_1 H9A_1 118.7 . . ?
C10_1 C9_1 H9A_1 118.7 . . ?
C9_1 C10_1 C11_1 121.3(8) . . ?
C9_1 C10_1 H10A_1 119.4 . . ?
C11_1 C10_1 H10A_1 119.4 . . ?
C10_1 C11_1 C12_1 117.2(7) . . ?
C10_1 C11_1 C14_1 123.9(8) . . ?
C12_1 C11_1 C14_1 118.9(8) . . ?
C13_1 C12_1 C11_1 119.8(8) . . ?
C13_1 C12_1 H12A_1 120.1 . . ?
C11_1 C12_1 H12A_1 120.1 . . ?
C8_1 C13_1 C12_1 122.8(8) . . ?
C8_1 C13_1 H13A_1 118.6 . . ?
C12_1 C13_1 H13A_1 118.6 . . ?
O4_1 C14_1 O3_1 124.5(8) . . ?
O4_1 C14_1 C11_1 121.6(8) . . ?
O3_1 C14_1 C11_1 113.9(9) . . ?
C20_1 C15_1 C16_1 117.6(7) . . ?
C20_1 C15_1 P1_1 126.9(5) . . ?
C16_1 C15_1 P1_1 115.5(6) . . ?
C17_1 C16_1 C15_1 120.0(7) . . ?
C17_1 C16_1 H16A_1 120.0 . . ?
C15_1 C16_1 H16A_1 120.0 . . ?
C18_1 C17_1 C16_1 120.3(7) . . ?
C18_1 C17_1 H17A_1 119.8 . . ?
C16_1 C17_1 H17A_1 119.8 . . ?
C19_1 C18_1 C17_1 118.8(7) . . ?
C19_1 C18_1 C21_1 119.9(8) . . ?
C17_1 C18_1 C21_1 121.0(7) . . ?
C18_1 C19_1 C20_1 122.9(8) . . ?
C18_1 C19_1 H19A_1 118.5 . . ?
C20_1 C19_1 H19A_1 118.5 . . ?
C19_1 C20_1 C15_1 120.1(7) . . ?
C19_1 C20_1 H20A_1 119.9 . . ?
C15_1 C20_1 H20A_1 119.9 . . ?
O6_1 C21_1 O5_1 125.7(8) . . ?
O6_1 C21_1 C18_1 121.5(8) . . ?
O5_1 C21_1 C18_1 112.8(8) . . ?
N1_1 C22_1 H22A_1 109.5 . . ?
N1_1 C22_1 H22B_1 109.5 . . ?
H22A_1 C22_1 H22B_1 109.5 . . ?
N1_1 C22_1 H22C_1 109.5 . . ?
H22A_1 C22_1 H22C_1 109.5 . . ?
H22B_1 C22_1 H22C_1 109.5 . . ?
N1_1 C23_1 H23A_1 109.5 . . ?
N1_1 C23_1 H23B_1 109.5 . . ?
H23A_1 C23_1 H23B_1 109.5 . . ?
N1_1 C23_1 H23C_1 109.5 . . ?
H23A_1 C23_1 H23C_1 109.5 . . ?
H23B_1 C23_1 H23C_1 109.5 . . ?
O2_2 Zn1_2 O6_2 107.4(2) . 1_545 ?
O2_2 Zn1_2 O4_2 104.8(2) . 7_576 ?
O6_2 Zn1_2 O4_2 96.2(3) 1_545 7_576 ?
O2_2 Zn1_2 N1_2 121.7(3) . . ?
O6_2 Zn1_2 N1_2 116.4(3) 1_545 . ?
O4_2 Zn1_2 N1_2 106.5(3) 7_576 . ?
C1_2 P1_2 C8_2 101.8(3) . . ?
C1_2 P1_2 C15_2 101.2(3) . . ?
C8_2 P1_2 C15_2 101.7(3) . . ?
C2_2 C1_2 C6_2 116.7(7) . . ?
C2_2 C1_2 P1_2 125.1(6) . . ?
C6_2 C1_2 P1_2 118.1(6) . . ?
C22_2 N1_2 C23_2 107.9(15) . . ?
C22_2 N1_2 Zn1_2 111.9(9) . . ?
C23_2 N1_2 Zn1_2 117.7(7) . . ?
C22_2 N1_2 H1N_2 106.2 . . ?
C23_2 N1_2 H1N_2 106.2 . . ?
Zn1_2 N1_2 H1N_2 106.2 . . ?
C7_2 O2_2 Zn1_2 116.2(5) . . ?
C3_2 C2_2 C1_2 121.8(7) . . ?
C3_2 C2_2 H2B_2 119.1 . . ?
C1_2 C2_2 H2B_2 119.1 . . ?
C4_2 C3_2 C2_2 120.2(7) . . ?
C4_2 C3_2 H3B_2 119.9 . . ?
C2_2 C3_2 H3B_2 119.9 . . ?
C3_2 C4_2 C5_2 119.6(7) . . ?
C3_2 C4_2 C7_2 119.9(8) . . ?
C5_2 C4_2 C7_2 120.5(7) . . ?
C14_2 O4_2 Zn1_2 118.9(6) . 7_575 ?
C4_2 C5_2 C6_2 119.9(7) . . ?
C4_2 C5_2 H5B_2 120.1 . . ?
C6_2 C5_2 H5B_2 120.1 . . ?
C5_2 C6_2 C1_2 121.8(7) . . ?
C5_2 C6_2 H6B_2 119.1 . . ?
C1_2 C6_2 H6B_2 119.1 . . ?
C21_2 O6_2 Zn1_2 108.4(6) . 1_565 ?
O1_2 C7_2 O2_2 124.6(7) . . ?
O1_2 C7_2 C4_2 121.0(7) . . ?
O2_2 C7_2 C4_2 114.3(8) . . ?
C9_2 C8_2 C13_2 115.9(7) . . ?
C9_2 C8_2 P1_2 126.8(6) . . ?
C13_2 C8_2 P1_2 117.4(6) . . ?
C8_2 C9_2 C10_2 123.1(8) . . ?
C8_2 C9_2 H9B_2 118.5 . . ?
C10_2 C9_2 H9B_2 118.5 . . ?
C11_2 C10_2 C9_2 119.7(8) . . ?
C11_2 C10_2 H10B_2 120.1 . . ?
C9_2 C10_2 H10B_2 120.1 . . ?
C12_2 C11_2 C10_2 120.0(8) . . ?
C12_2 C11_2 C14_2 118.1(7) . . ?
C10_2 C11_2 C14_2 121.8(8) . . ?
C11_2 C12_2 C13_2 118.2(7) . . ?
C11_2 C12_2 H12B_2 120.9 . . ?
C13_2 C12_2 H12B_2 120.9 . . ?
C12_2 C13_2 C8_2 123.0(8) . . ?
C12_2 C13_2 H13B_2 118.5 . . ?
C8_2 C13_2 H13B_2 118.5 . . ?
O3_2 C14_2 O4_2 121.7(9) . . ?
O3_2 C14_2 C11_2 117.6(8) . . ?
O4_2 C14_2 C11_2 120.6(8) . . ?
C16_2 C15_2 C20_2 118.5(7) . . ?
C16_2 C15_2 P1_2 124.7(6) . . ?
C20_2 C15_2 P1_2 116.6(6) . . ?
C15_2 C16_2 C17_2 121.5(8) . . ?
C15_2 C16_2 H16B_2 119.3 . . ?
C17_2 C16_2 H16B_2 119.3 . . ?
C18_2 C17_2 C16_2 120.0(9) . . ?
C18_2 C17_2 H17B_2 120.0 . . ?
C16_2 C17_2 H17B_2 120.0 . . ?
C17_2 C18_2 C19_2 119.8(7) . . ?
C17_2 C18_2 C21_2 118.8(9) . . ?
C19_2 C18_2 C21_2 121.3(8) . . ?
C18_2 C19_2 C20_2 119.6(7) . . ?
C18_2 C19_2 H19B_2 120.2 . . ?
C20_2 C19_2 H19B_2 120.2 . . ?
C15_2 C20_2 C19_2 120.6(8) . . ?
C15_2 C20_2 H20B_2 119.7 . . ?
C19_2 C20_2 H20B_2 119.7 . . ?
O5_2 C21_2 O6_2 123.9(8) . . ?
O5_2 C21_2 C18_2 120.5(9) . . ?
O6_2 C21_2 C18_2 115.6(9) . . ?
N1_2 C22_2 H22D_2 109.5 . . ?
N1_2 C22_2 H22E_2 109.5 . . ?
H22D_2 C22_2 H22E_2 109.5 . . ?
N1_2 C22_2 H22F_2 109.5 . . ?
H22D_2 C22_2 H22F_2 109.5 . . ?
H22E_2 C22_2 H22F_2 109.5 . . ?
N1_2 C23_2 H23D_2 109.5 . . ?
N1_2 C23_2 H23E_2 109.5 . . ?
H23D_2 C23_2 H23E_2 109.5 . . ?
N1_2 C23_2 H23F_2 109.5 . . ?
H23D_2 C23_2 H23F_2 109.5 . . ?
H23E_2 C23_2 H23F_2 109.5 . . ?
C101 N100 C100 126.0(15) . . ?
C101 N100 C102 115.3(15) . . ?
C100 N100 C102 117.8(15) . . ?
N100 C100 O100 127(2) . . ?
N100 C100 H10A 116.3 . . ?
O100 C100 H10A 116.3 . . ?
N100 C101 H10C 109.5 . . ?
N100 C101 H10D 109.5 . . ?
H10C C101 H10D 109.5 . . ?
N100 C101 H10E 109.5 . . ?
H10C C101 H10E 109.5 . . ?
H10D C101 H10E 109.5 . . ?
N100 C102 H10F 109.5 . . ?
N100 C102 H10G 109.5 . . ?
H10F C102 H10G 109.5 . . ?
N100 C102 H10H 109.5 . . ?
H10F C102 H10H 109.5 . . ?
H10G C102 H10H 109.5 . . ?
C111 N110 C112 123.9(16) . . ?
C111 N110 C110 119.9(16) . . ?
C112 N110 C110 116.0(13) . . ?
O110 C110 N110 119.0(19) . . ?
O110 C110 H11A 120.5 . . ?
N110 C110 H11A 120.5 . . ?
N110 C111 H11A 109.5 . . ?
N110 C111 H11B 109.5 . . ?
H11A C111 H11B 109.5 . . ?
N110 C111 H11C 109.5 . . ?
H11A C111 H11C 109.5 . . ?
H11B C111 H11C 109.5 . . ?
N110 C112 H11D 109.5 . . ?
N110 C112 H11E 109.5 . . ?
H11D C112 H11E 109.5 . . ?
N110 C112 H11F 109.5 . . ?
H11D C112 H11F 109.5 . . ?
H11E C112 H11F 109.5 . . ?
C122 N120 C121 123.8(16) . . ?
C122 N120 C120 119.3(15) . . ?
C121 N120 C120 116.5(15) . . ?
O120 C120 N120 116.2(17) . . ?
O120 C120 H12A 121.9 . . ?
N120 C120 H12A 121.9 . . ?
N120 C122 H12C 109.5 . . ?
N120 C122 H12D 109.5 . . ?
H12C C122 H12D 109.5 . . ?
N120 C122 H12E 109.5 . . ?
H12C C122 H12E 109.5 . . ?
H12D C122 H12E 109.5 . . ?
N120 C121 H12F 109.5 . . ?
N120 C121 H12G 109.5 . . ?
H12F C121 H12G 109.5 . . ?
N120 C121 H12H 109.5 . . ?
H12F C121 H12H 109.5 . . ?
H12G C121 H12H 109.5 . . ?

loop_
_geom_bond_atom_site_label_1
_geom_bond_atom_site_label_2
_geom_bond_distance
_geom_bond_site_symmetry_2
_geom_bond_publ_flag
Zn1_1 O5_1 1.951(5) 1_545 ?
Zn1_1 O1_1 1.965(5) . ?
Zn1_1 O3_1 1.982(5) 7_575 ?
Zn1_1 N1_1 2.023(8) . ?
P1_1 C8_1 1.800(8) . ?
P1_1 C1_1 1.814(8) . ?
P1_1 C15_1 1.842(7) . ?
C1_1 C6_1 1.401(10) . ?
C1_1 C2_1 1.403(10) . ?
O1_1 C7_1 1.290(8) . ?
N1_1 C22_1 1.459(10) . ?
N1_1 C23_1 1.483(12) . ?
N1_1 H1N_1 0.9300 . ?
C2_1 C3_1 1.389(11) . ?
C2_1 H2A_1 0.9500 . ?
O2_1 C7_1 1.203(8) . ?
C3_1 C4_1 1.337(10) . ?
C3_1 H3A_1 0.9500 . ?
O3_1 C14_1 1.288(10) . ?
O3_1 Zn1_1 1.982(5) 7_576 ?
C4_1 C5_1 1.381(10) . ?
C4_1 C7_1 1.511(10) . ?
O4_1 C14_1 1.260(10) . ?
O5_1 C21_1 1.300(10) . ?
O5_1 Zn1_1 1.951(5) 1_565 ?
C5_1 C6_1 1.383(11) . ?
C5_1 H5A_1 0.9500 . ?
O6_1 C21_1 1.210(10) . ?
C6_1 H6A_1 0.9500 . ?
C8_1 C9_1 1.370(10) . ?
C8_1 C13_1 1.382(10) . ?
C9_1 C10_1 1.376(11) . ?
C9_1 H9A_1 0.9500 . ?
C10_1 C11_1 1.384(11) . ?
C10_1 H10A_1 0.9500 . ?
C11_1 C12_1 1.405(11) . ?
C11_1 C14_1 1.484(11) . ?
C12_1 C13_1 1.385(11) . ?
C12_1 H12A_1 0.9500 . ?
C13_1 H13A_1 0.9500 . ?
C15_1 C20_1 1.369(10) . ?
C15_1 C16_1 1.411(10) . ?
C16_1 C17_1 1.380(10) . ?
C16_1 H16A_1 0.9500 . ?
C17_1 C18_1 1.359(10) . ?
C17_1 H17A_1 0.9500 . ?
C18_1 C19_1 1.345(9) . ?
C18_1 C21_1 1.540(11) . ?
C19_1 C20_1 1.356(10) . ?
C19_1 H19A_1 0.9500 . ?
C20_1 H20A_1 0.9500 . ?
C22_1 H22A_1 0.9800 . ?
C22_1 H22B_1 0.9800 . ?
C22_1 H22C_1 0.9800 . ?
C23_1 H23A_1 0.9800 . ?
C23_1 H23B_1 0.9800 . ?
C23_1 H23C_1 0.9800 . ?
Zn1_2 O2_2 1.970(5) . ?
Zn1_2 O6_2 1.973(6) 1_545 ?
Zn1_2 O4_2 2.001(6) 7_576 ?
Zn1_2 N1_2 2.039(8) . ?
P1_2 C1_2 1.825(7) . ?
P1_2 C8_2 1.832(8) . ?
P1_2 C15_2 1.836(7) . ?
C1_2 C2_2 1.391(10) . ?
C1_2 C6_2 1.399(10) . ?
O1_2 C7_2 1.212(8) . ?
N1_2 C22_2 1.405(16) . ?
N1_2 C23_2 1.453(15) . ?
N1_2 H1N_2 0.9300 . ?
O2_2 C7_2 1.291(9) . ?
C2_2 C3_2 1.394(10) . ?
C2_2 H2B_2 0.9500 . ?
C3_2 C4_2 1.372(10) . ?
C3_2 H3B_2 0.9500 . ?
O3_2 C14_2 1.215(10) . ?
C4_2 C5_2 1.388(10) . ?
C4_2 C7_2 1.501(10) . ?
O4_2 C14_2 1.223(10) . ?
O4_2 Zn1_2 2.001(6) 7_575 ?
C5_2 C6_2 1.390(10) . ?
C5_2 H5B_2 0.9500 . ?
O5_2 C21_2 1.229(11) . ?
C6_2 H6B_2 0.9500 . ?
O6_2 C21_2 1.277(10) . ?
O6_2 Zn1_2 1.973(6) 1_565 ?
C8_2 C9_2 1.341(10) . ?
C8_2 C13_2 1.394(10) . ?
C9_2 C10_2 1.378(11) . ?
C9_2 H9B_2 0.9500 . ?
C10_2 C11_2 1.366(11) . ?
C10_2 H10B_2 0.9500 . ?
C11_2 C12_2 1.364(11) . ?
C11_2 C14_2 1.497(12) . ?
C12_2 C13_2 1.385(11) . ?
C12_2 H12B_2 0.9500 . ?
C13_2 H13B_2 0.9500 . ?
C15_2 C16_2 1.380(10) . ?
C15_2 C20_2 1.389(10) . ?
C16_2 C17_2 1.390(11) . ?
C16_2 H16B_2 0.9500 . ?
C17_2 C18_2 1.375(11) . ?
C17_2 H17B_2 0.9500 . ?
C18_2 C19_2 1.391(10) . ?
C18_2 C21_2 1.525(11) . ?
C19_2 C20_2 1.404(10) . ?
C19_2 H19B_2 0.9500 . ?
C20_2 H20B_2 0.9500 . ?
C22_2 H22D_2 0.9800 . ?
C22_2 H22E_2 0.9800 . ?
C22_2 H22F_2 0.9800 . ?
C23_2 H23D_2 0.9800 . ?
C23_2 H23E_2 0.9800 . ?
C23_2 H23F_2 0.9800 . ?
N100 C101 1.223(15) . ?
N100 C100 1.231(16) . ?
N100 C102 1.306(16) . ?
O100 C100 1.235(17) . ?
C100 H10A 0.9500 . ?
C101 H10C 0.9800 . ?
C101 H10D 0.9800 . ?
C101 H10E 0.9800 . ?
C102 H10F 0.9800 . ?
C102 H10G 0.9800 . ?
C102 H10H 0.9800 . ?
N110 C111 1.224(16) . ?
N110 C112 1.253(15) . ?
N110 C110 1.283(16) . ?
O110 C110 1.223(18) . ?
C110 H11A 0.9500 . ?
C111 H11A 0.9800 . ?
C111 H11B 0.9800 . ?
C111 H11C 0.9800 . ?
C112 H11D 0.9800 . ?
C112 H11E 0.9800 . ?
C112 H11F 0.9800 . ?
N120 C122 1.194(15) . ?
N120 C121 1.270(15) . ?
N120 C120 1.276(15) . ?
O120 C120 1.246(17) . ?
C120 H12A 0.9500 . ?
C122 H12C 0.9800 . ?
C122 H12D 0.9800 . ?
C122 H12E 0.9800 . ?
C121 H12F 0.9800 . ?
C121 H12G 0.9800 . ?
C121 H12H 0.9800 . ?

loop_
_platon_squeeze_void_nr
_platon_squeeze_void_average_x
_platon_squeeze_void_average_y
_platon_squeeze_void_average_z
_platon_squeeze_void_volume
_platon_squeeze_void_count_electrons
_platon_squeeze_void_content
1 0.065 0.092 0.750 2236 899 ' '
2 0.343 0.141 0.250 2235 905 ' '
3 0.750 0.250 0.271 83 35 ' '
4 0.750 0.250 0.771 83 35 ' '
5 0.250 0.750 0.729 83 35 ' '
6 0.250 0.750 0.229 83 36 ' '
